data_1000105
loop_
_publ_author_name
'Le Bail, A'
'Mercier, A M'

_publ_section_title 'Crystal structure of Pb~8~MnFe~2~F~24~'
_journal_coden_ASTM EJSCE5
_journal_name_full
;
European Journal of Solid State Inorganic Chemistry
;
_journal_page_first 183
_journal_page_last 190
_journal_volume 29
_journal_year 1992
_chemical_formula_structural 'Pb8 (Mn Fe2 F14) F10'
_chemical_formula_sum 'F24 Fe2 Mn Pb8'
_chemical_name_systematic
;
Octalead catena-fluorodiferrato(III)manganate(II) decafluoride
;
_space_group_IT_number 14
_symmetry_cell_setting monoclinic
_symmetry_Int_Tables_number 14
_symmetry_space_group_name_Hall '-P 2yab'
_symmetry_space_group_name_H-M 'P 1 21/a 1'
_cell_angle_alpha 90
_cell_angle_beta 105
_cell_angle_gamma 90
_cell_formula_units_Z 2
_cell_length_a 20.181(3)
_cell_length_b 5.625(1)
_cell_length_c 9.438(2)
_cell_volume 1034.9
_refine_ls_R_factor_all 0.034
_cod_database_code 1000105

loop_
_symmetry_equiv_pos_as_xyz
x,y,z
1/2-x,1/2+y,-z
-x,-y,-z
1/2+x,1/2-y,z

loop_
_atom_site_aniso_label
_atom_site_aniso_U_11
_atom_site_aniso_U_12
_atom_site_aniso_U_13
_atom_site_aniso_U_22
_atom_site_aniso_U_23
_atom_site_aniso_U_33
Pb1 0.0114(1) 0.0004(1) 0.0024(1) 0.0153(2) 0.0006(1) 0.0121(2)
Pb2 0.0131(2) 0.0008(1) 0.0031(1) 0.0151(2) 0.0004(1) 0.0129(2)
Pb3 0.0137(2) -0.0007(2) 0.0045(1) 0.0139(2) -0.0009(2) 0.0154(2)
Pb4 0.0143(2) 0.0008(1) 0.0037(1) 0.0164(2) -0.0007(1) 0.0156(2)
Mn1 0.0107(7) 0.0006(74) 0.0021(5) 0.0075(8) -0.0031(7) 0.0101(7)
Fe1 0.0118(5) 0.0003(7) 0.0043(3) 0.0083(5) 0.0010(5) 0.0101(4)
F1 0.0140(27) -0.0026(18) 0.0034(24) 0.0198(31) -0.0035(21) 0.0196(32)
F2 0.0139(26) -0.0008(18) 0.0023(21) 0.021(3) 0.0012(19) 0.0102(25)
F3 0.0152(24) 0.0014(18) 0.0033(20) 0.0160(25) 0.0014(19) 0.0109(26)
F4 0.0194(26) -0.0034(19) 0.0037(22) 0.0116(24) 0.0004(20) 0.0170(29)
F5 0.0241(28) 0.0079(25) -0.0017(21) 0.0326(34) -0.0007(23) 0.0123(24)
F6 0.0267(30) 0.0082(25) -0.0089(26) 0.0265(35) -0.0053(27) 0.0293(35)
F7 0.0309(32) -0.0009(24) 0.0103(27) 0.0249(34) -0.0132(27) 0.0276(34)
F8 0.0218(26) -0.0056(25) 0.0058(22) 0.0343(36) 0.0043(26) 0.0220(28)
F9 0.0232(29) 0.0010(26) -0.0109(26) 0.0279(35) 0.0105(29) 0.0336(37)
F10 0.0335(33) -0.0012(23) 0.0100(28) 0.0148(28) -0.0069(24) 0.0290(34)
F11 0.0352(35) 0.0031(27) 0.0205(30) 0.0237(32) -0.0119(29) 0.0356(39)
F12 0.0654(50) 0.0006(33) 0.0271(38) 0.0221(34) 0.0061(31) 0.0350(41)

loop_
_atom_site_label
_atom_site_type_symbol
_atom_site_symmetry_multiplicity
_atom_site_Wyckoff_symbol
_atom_site_fract_x
_atom_site_fract_y
_atom_site_fract_z
_atom_site_occupancy
_atom_site_attached_hydrogens
_atom_site_calc_flag
Pb1 Pb2+ 4 e 0.08788(2) 0.00416(8) 0.44092(4) 1. 0 d
Pb2 Pb2+ 4 e 0.36846(2) 0.02402(9) 0.82663(4) 1. 0 d
Pb3 Pb2+ 4 e 0.17869(2) 0.00239(7) 0.90115(4) 1. 0 d
Pb4 Pb2+ 4 e 0.27492(2) 0.02257(9) 0.34946(4) 1. 0 d
Mn1 Mn2+ 2 a 0. 0. 0. 1. 0 d
Fe1 Fe3+ 4 e 0.45299(6) 0.0025(3) 0.2501(2) 1. 0 d
F1 F1- 4 e 0.2255(3) 0.2580(12) 0.1253(7) 1. 0 d
F2 F1- 4 e 0.2280(3) 0.7548(12) 0.1307(6) 1. 0 d
F3 F1- 4 e 0.1800(3) 0.2518(10) 0.3915(6) 1. 0 d
F4 F1- 4 e 0.1824(3) 0.7401(10) 0.3902(7) 1. 0 d
F5 F1- 4 e 0.1799(3) 0.9428(13) 0.6420(6) 1. 0 d
F6 F1- 4 e 0.3585(3) 0.0683(13) 0.1355(8) 1. 0 d
F7 F1- 4 e 0.4554(4) 0.2836(12) 0.3649(8) 1. 0 d
F8 F1- 4 e 0.0481(3) 0.5667(13) 0.3391(7) 1. 0 d
F9 F1- 4 e 0.0946(3) 0.9468(13) 0.1424(8) 1. 0 d
F10 F1- 4 e 0.4499(4) 0.7213(11) 0.1241(7) 1. 0 d
F11 F1- 4 e 0.0890(4) 0.3188(12) 0.6266(8) 1. 0 d
F12 F1- 4 e 0.4847(4) 0.1885(14) 0.1077(9) 1. 0 d

loop_
_atom_type_symbol
_atom_type_oxidation_number
Pb2+ 2.000
Mn2+ 2.000
Fe3+ 3.000
F1- -1.000
